data_1515377
loop_
_publ_author_name
'Lisbjerg, Micke'
'Jessen, Bo M.'
'Rasmussen, Brian'
'Nielsen, Bjarne E.'
'Madsen, Anders \/O.'
'Pittelkow, Michael'

_publ_section_title
;
 Discovery of a cyclic 6 + 6 hexamer of d-biotin and formaldehyde
;
_journal_issue 7
_journal_name_full 'Chemical Science'
_journal_page_first 2647
_journal_paper_doi 10.1039/c4sc00990h
_journal_volume 5
_journal_year 2014
_chemical_absolute_configuration ad
_chemical_formula_moiety '2(C2 H6 O), C66 H95.62 N12 O18 S6'
_chemical_formula_sum 'C70 H108 N12 O20 S6'
_chemical_formula_weight 1630.04
_chemical_name_systematic Biotin[6]uril
_space_group_crystal_system monoclinic
_space_group_IT_number 4
_space_group_name_Hall 'P 2yb'
_space_group_name_H-M_alt 'P 1 21 1'
_symmetry_space_group_name_Hall 'P 2yb'
_symmetry_space_group_name_H-M 'P 1 21 1'
_atom_sites_solution_hydrogens mixed
_audit_creation_date 2014-02-24
_audit_creation_method
;
Olex2 1.2
(compiled 2014.02.17 svn.r2891 for OlexSys, GUI svn.r4773)
;
_cell_angle_alpha 90
_cell_angle_beta 102.322(14)
_cell_angle_gamma 90
_cell_formula_units_Z 2
_cell_length_a 12.1810(11)
_cell_length_b 16.841(4)
_cell_length_c 20.8050(14)
_cell_measurement_temperature 122
_cell_volume 4169.6(11)
_computing_cell_refinement 'COLLECT (Nonius, 1999)'
_computing_data_collection 'COLLECT (Nonius, 1999)'
_computing_data_reduction 'EvalCCD (Duisenberg et al., 2003)'
_computing_molecular_graphics 'Olex2 (Dolomanov et al., 2009)'
_computing_publication_material 'Olex2 (Dolomanov et al., 2009)'
_computing_structure_refinement 'ShelXL (Sheldrick, 2008)'
_computing_structure_solution 'SHELXS-97 (Sheldrick, 1990)'
_diffrn_ambient_temperature 122.15
_diffrn_measured_fraction_theta_full 0.828
_diffrn_measured_fraction_theta_max 0.638
_diffrn_radiation_type MoK\a
_diffrn_radiation_wavelength 0.71073
_diffrn_reflns_av_R_equivalents 0.0678
_diffrn_reflns_av_unetI/netI 0.0533
_diffrn_reflns_Laue_measured_fraction_full 0.828
_diffrn_reflns_Laue_measured_fraction_max 0.638
_diffrn_reflns_limit_h_max 18
_diffrn_reflns_limit_h_min -17
_diffrn_reflns_limit_k_max 23
_diffrn_reflns_limit_k_min -24
_diffrn_reflns_limit_l_max 31
_diffrn_reflns_limit_l_min -30
_diffrn_reflns_number 30136
_diffrn_reflns_point_group_measured_fraction_full 0.676
_diffrn_reflns_point_group_measured_fraction_max 0.489
_diffrn_reflns_theta_full 25.000
_diffrn_reflns_theta_max 32.978
_diffrn_reflns_theta_min 1.570
_exptl_absorpt_coefficient_mu 0.237
_exptl_absorpt_correction_T_max 0.921
_exptl_absorpt_correction_T_min 0.867
_exptl_absorpt_correction_type integration
_exptl_absorpt_process_details 'Gaussian integration (Coppens, 1970)'
_exptl_crystal_colour colourless
_exptl_crystal_colour_primary colourless
_exptl_crystal_density_diffrn 1.298
_exptl_crystal_description prism
_exptl_crystal_F_000 1736
_exptl_crystal_size_max 0.98
_exptl_crystal_size_mid 0.61
_exptl_crystal_size_min 0.5
_refine_diff_density_max 0.902
_refine_diff_density_min -0.654
_refine_diff_density_rms 0.083
_refine_ls_abs_structure_details
;
 Flack x determined using 2908 quotients [(I+)-(I-)]/[(I+)+(I-)]
 (Parsons and Flack (2004), Acta Cryst. A60, s61).
;
_refine_ls_abs_structure_Flack 0.05(5)
_refine_ls_extinction_method none
_refine_ls_goodness_of_fit_ref 1.098
_refine_ls_hydrogen_treatment mixed
_refine_ls_matrix_type full
_refine_ls_number_parameters 1128
_refine_ls_number_reflns 15339
_refine_ls_number_restraints 121
_refine_ls_restrained_S_all 1.095
_refine_ls_R_factor_all 0.1140
_refine_ls_R_factor_gt 0.0758
_refine_ls_shift/su_max 0.002
_refine_ls_shift/su_mean 0.000
_refine_ls_structure_factor_coef Fsqd
_refine_ls_weighting_details 'w=1/[\s^2^(Fo^2^)+(0.1142P)^2^+5.2586P] where P=(Fo^2^+2Fc^2^)/3'
_refine_ls_weighting_scheme calc
_refine_ls_wR_factor_gt 0.2010
_refine_ls_wR_factor_ref 0.2322
_reflns_Friedel_coverage 0.488
_reflns_Friedel_fraction_full 0.512
_reflns_Friedel_fraction_max 0.330
_reflns_number_gt 10292
_reflns_number_total 15339
_reflns_threshold_expression 'I > 2\s(I)'
_cod_data_source_file c4sc00990h2.cif
_cod_data_source_block test
_cod_depositor_comments 'Adding full bibliography for 1515377--1515378.cif.'
_cod_original_cell_volume 4169.6(12)
_cod_database_code 1515377
_shelxl_version_number 2013-4
_shelx_space_group_comment
;
The symmetry employed for this shelxl refinement is uniquely defined
by the following loop, which should always be used as a source of
symmetry information in preference to the above space-group names.
They are only intended as comments.
;
_shelx_estimated_absorpt_t_max 0.891
_shelx_estimated_absorpt_t_min 0.801
_olex2_refinement_description
;
1. Fixed Uiso
 At 1.2 times of:
  All C(H) groups, All C(H,H) groups, All C(H,H,H,H) groups
 At 1.5 times of:
  All C(H,H,H) groups, All O(H) groups
2. Restrained distances
 C1A-C1B
 1.5 with sigma of 0.02
 C1B-O1A
 1.4 with sigma of 0.02
 C11-C10 \\sim C10-C9
 with sigma of 0.02
3. Rigid bond restraints
 C11, C10
 with sigma for 1-2 distances of 0.01 and sigma for 1-3 distances of 0.01
 C1A, C1B
 with sigma for 1-2 distances of 0.01 and sigma for 1-3 distances of 0.01
 C162, C161
 with sigma for 1-2 distances of 0.01 and sigma for 1-3 distances of 0.01
4. Uiso/Uaniso restraints and constraints
All non-hydrogen atoms have similar U: within 0.9A with sigma of 0.4 and sigma
for terminal atoms of 0.8
Uanis(C361) = Uanis(C261)
Uanis(C263) = Uanis(C163)
5. Rigid body (RIGU) restrains
 C260, S286, C261, C72, C263, C74, C265
 with sigma for 1-2 distances of 0.004 and sigma for 1-3 distances of 0.004
 C58, C160, S186, C62, C163, C64, C165, C66
 with sigma for 1-2 distances of 0.004 and sigma for 1-3 distances of 0.004
 C243, C244
 with sigma for 1-2 distances of 0.004 and sigma for 1-3 distances of 0.004
6. Others
 Sof(C260)=Sof(H26A)=Sof(H26B)=Sof(S286)=Sof(C261)=Sof(H261)=Sof(C72)=
 Sof(H72A)=Sof(H72B)=Sof(C263)=Sof(H26C)=Sof(H26D)=Sof(C74)=Sof(H74A)=Sof(H74B)=
 Sof(C265)=Sof(H26E)=Sof(H26F)=Sof(C76)=Sof(O28)=Sof(O27)=Sof(H27)=Sof(H58A)=
 Sof(H59A)=1-FVAR(1)
 Sof(C160)=Sof(H16A)=Sof(H16B)=Sof(S186)=Sof(C361)=Sof(H361)=Sof(C62)=Sof(H62)=
 Sof(C163)=Sof(H16C)=Sof(H16D)=Sof(C64)=Sof(H64A)=Sof(H64B)=Sof(C165)=Sof(H16E)=
 Sof(H16F)=Sof(C66)=Sof(O17)=Sof(O18)=Sof(H18)=Sof(H58)=Sof(H59)=FVAR(1)
 Sof(O111)=Sof(O112)=Sof(H112)=Sof(C144)=Sof(C143)=Sof(H14A)=Sof(H14B)=
 Sof(H42C)=Sof(H42D)=1-FVAR(2)
 Sof(O211)=Sof(O212)=Sof(H212)=Sof(C244)=Sof(C243)=Sof(H24A)=Sof(H24B)=
 Sof(H42A)=Sof(H42B)=FVAR(2)
 Sof(C1A)=Sof(H1AA)=Sof(H1AB)=Sof(H1AC)=Sof(O1A)=Sof(H1AD)=Sof(C1B)=Sof(H1BA)=
 Sof(H1BB)=1-FVAR(3)
 Sof(O160)=Sof(H160)=Sof(C161)=Sof(H16G)=Sof(H16H)=Sof(C162)=Sof(H16I)=
 Sof(H16J)=Sof(H16K)=FVAR(3)
7.a Everything fixed:
 H150, H112, H18, H2
7.b Ternary CH refined with riding coordinates:
 C261(H261), C361(H361), C48(H48), C28(H28), C27(H27A), C15(H15), C16(H16),
 C50(H50), C49(H49), C26(H26), C17(H17), C39(H39), C6(H6), C4(H4), C58(H58A),
 C58(H58), C37(H37), C59(H59A), C59(H59), C38(H38), C5(H5)
7.c Secondary CH2 refined with riding coordinates:
 C151(H15B,H15C), C143(H14A,H14B), C243(H24A,H24B), C260(H26A,H26B), C72(H72A,
 H72B), C263(H26C,H26D), C74(H74A,H74B), C265(H26E,H26F), C160(H16A,H16B),
 C163(H16C,H16D), C64(H64A,H64B), C165(H16E,H16F), C161(H16G,H16H), C1(H1A,H1B),
  C29(H29A,H29B), C23(H23A,H23B), C19(H19A,H19B), C12(H12A,H12B), C30(H30A,
 H30B), C18(H18A,H18B), C7(H7A,H7B), C34(H34A,H34B), C20(H20A,H20B), C51(H51A,
 H51B), C31(H31A,H31B), C21(H21A,H21B), C45(H45A,H45B), C53(H53A,H53B),
 C52(H52A,H52B), C25(H25A,H25B), C56(H56A,H56B), C47(H47A,H47B), C14(H14C,H14D),
  C32(H32A,H32B), C9(H9A,H9B), C10(H10A,H10B), C36(H36A,H36B), C8(H8A,H8B),
 C54(H54A,H54B), C3(H3A,H3B), C42(H42C,H42D), C42(H42A,H42B), C41(H41A,H41B),
 C40(H40A,H40B), C1B(H1BA,H1BB)
7.d Me refined with riding coordinates:
 C152(H15D,H15E,H15F)
7.e Idealised Me refined as rotating group:
 C162(H16I,H16J,H16K), C1A(H1AA,H1AB,H1AC)
7.f Idealised tetrahedral OH refined with riding coordinates:
 O212(H212)
7.g Idealised tetrahedral OH refined as rotating group:
 O27(H27), O160(H160), O9(H9), O15(H15A), O6(H6A), O1A(H1AD)
;
_smtbx_masks_special_details
;
The solvent masking procedure as implemented in Olex2 was used to remove the
electronic contribution of solvent molecules from the refinement. Only the
atoms used in the refinement model are reported in the formula here.


Total solvent accessible volume / cell = 354 Ang^3
Total electron count / cell = 72.5
;
_olex2_computing_structure_refinement_long 'ShelXL (Sheldrick, 2008)'

loop_
_space_group_symop_operation_xyz
'x, y, z'
'-x, y+1/2, -z'

loop_
_atom_site_label
_atom_site_type_symbol
_atom_site_fract_x
_atom_site_fract_y
_atom_site_fract_z
_atom_site_U_iso_or_equiv
_atom_site_adp_type
_atom_site_occupancy
_atom_site_site_symmetry_order
_atom_site_calc_flag
_atom_site_refinement_flags_posn
_atom_site_refinement_flags_adp
_atom_site_refinement_flags_occupancy
_atom_site_disorder_assembly
_atom_site_disorder_group
O150 O 0.7451(8) 0.4641(7) -0.0258(7) 0.128(4) Uani 1 1 d . . . A 8
H150 H 0.8176 0.4606 -0.0182 0.192 Uiso 1 1 d . . . B 8
C151 C 0.7285(11) 0.5383(10) 0.0082(6) 0.112(7) Uani 1 1 d . . . A 8
H15B H 0.7413 0.5859 -0.0172 0.134 Uiso 1 1 calc R . . A 8
H15C H 0.7763 0.5409 0.0530 0.134 Uiso 1 1 calc R . . A 8
C152 C 0.5986(11) 0.5261(11) 0.0091(7) 0.097(5) Uani 1 1 d . . . A 8
H15D H 0.5721 0.5712 0.0314 0.145 Uiso 1 1 calc R . . A 8
H15E H 0.5893 0.4770 0.0326 0.145 Uiso 1 1 calc R . . A 8
H15F H 0.5548 0.5228 -0.0362 0.145 Uiso 1 1 calc R . . A 8
O111 O 0.2576(13) 1.0249(10) -0.1824(12) 0.079(7) Uani 0.49(2) 1 d . . P C 6
O112 O 0.4328(12) 1.0437(10) -0.1892(9) 0.056(4) Uani 0.49(2) 1 d . . P C 6
H112 H 0.4886 1.0269 -0.1757 0.083 Uiso 0.4941 1 d . . P C 6
C144 C 0.3511(16) 0.9998(12) -0.1830(10) 0.046(5) Uani 0.49(2) 1 d . . P C 6
C143 C 0.381(2) 0.904(3) -0.1737(13) 0.053(8) Uani 0.49(2) 1 d . . P C 6
H14A H 0.3825 0.8803 -0.2169 0.064 Uiso 0.49(2) 1 calc R . P C 6
H14B H 0.4563 0.8976 -0.1447 0.064 Uiso 0.49(2) 1 calc R . P C 6
O211 O 0.2439(13) 0.9837(13) -0.2379(12) 0.091(8) Uani 0.51(2) 1 d . . P C 5
O212 O 0.4195(13) 1.0151(13) -0.2292(12) 0.081(7) Uani 0.51(2) 1 d . . P C 5
H212 H 0.4833 1.0005 -0.2087 0.121 Uiso 0.51(2) 1 calc R . P C 5
C244 C 0.3404(17) 0.9639(17) -0.2165(10) 0.060(6) Uani 0.51(2) 1 d . . P C 5
C243 C 0.366(3) 0.902(3) -0.184(2) 0.079(12) Uani 0.51(2) 1 d . . P C 5
H24A H 0.4384 0.9128 -0.1530 0.095 Uiso 0.51(2) 1 calc R . P C 5
H24B H 0.3812 0.8612 -0.2148 0.095 Uiso 0.51(2) 1 calc R . P C 5
C260 C 0.4387(15) 0.7654(9) 0.3811(9) 0.048(4) Uani 0.617(6) 1 d . . P D 2
H26A H 0.4210 0.8004 0.4158 0.057 Uiso 0.617(6) 1 calc R . P D 2
H26B H 0.4634 0.7988 0.3477 0.057 Uiso 0.617(6) 1 calc R . P D 2
S286 S 0.5445(3) 0.6964(2) 0.41525(16) 0.0450(10) Uani 0.617(6) 1 d . . P D 2
C261 C 0.512(3) 0.6396(19) 0.3394(15) 0.031(3) Uani 0.617(6) 1 d . . P D 2
H261 H 0.5467 0.6655 0.3054 0.038 Uiso 0.617(6) 1 calc R . P D 2
C72 C 0.5639(9) 0.5548(7) 0.3558(5) 0.033(2) Uani 0.617(6) 1 d . . P D 2
H72A H 0.5205 0.5273 0.3843 0.039 Uiso 0.617(6) 1 calc R . P D 2
H72B H 0.5538 0.5244 0.3142 0.039 Uiso 0.617(6) 1 calc R . P D 2
C263 C 0.686(4) 0.552(3) 0.389(2) 0.054(5) Uani 0.617(6) 1 d . . P D 2
H26C H 0.7290 0.5840 0.3628 0.065 Uiso 0.617(6) 1 calc R . P D 2
H26D H 0.6953 0.5778 0.4327 0.065 Uiso 0.617(6) 1 calc R . P D 2
C74 C 0.7346(10) 0.4748(8) 0.3980(6) 0.041(3) Uani 0.617(6) 1 d . . P D 2
H74A H 0.7409 0.4537 0.3545 0.049 Uiso 0.617(6) 1 calc R . P D 2
H74B H 0.6830 0.4395 0.4156 0.049 Uiso 0.617(6) 1 calc R . P D 2
C265 C 0.8530(13) 0.4712(11) 0.4452(8) 0.038(3) Uani 0.617(6) 1 d . . P D 2
H26E H 0.8504 0.4990 0.4868 0.046 Uiso 0.617(6) 1 calc R . P D 2
H26F H 0.8736 0.4151 0.4558 0.046 Uiso 0.617(6) 1 calc R . P D 2
C76 C 0.9382(13) 0.5082(14) 0.4149(10) 0.043(5) Uani 0.617(6) 1 d . . P D 2
O28 O 0.9327(7) 0.5271(7) 0.3579(4) 0.054(3) Uani 0.617(6) 1 d . . P D 2
O27 O 1.0352(7) 0.5170(6) 0.4585(4) 0.046(2) Uani 0.617(6) 1 d . . P D 2
H27 H 1.0861 0.5295 0.4388 0.069 Uiso 0.617(6) 1 calc GR . P D 2
C160 C 0.452(2) 0.7499(19) 0.4095(14) 0.050(6) Uani 0.383(6) 1 d . . P D 1
H16A H 0.4602 0.7184 0.4504 0.059 Uiso 0.383(6) 1 calc R . P D 1
H16B H 0.4461 0.8069 0.4197 0.059 Uiso 0.383(6) 1 calc R . P D 1
S186 S 0.5693(5) 0.7311(4) 0.3679(3) 0.0513(18) Uani 0.383(6) 1 d . . P D 1
C361 C 0.520(6) 0.630(3) 0.349(3) 0.031(3) Uani 0.383(6) 1 d . . P D 1
H361 H 0.5544 0.6105 0.3128 0.038 Uiso 0.383(6) 1 calc R . P D 1
C62 C 0.555(2) 0.5782(14) 0.4028(14) 0.051(5) Uani 0.383(6) 1 d . . P D 1
H62 H 0.53(2) 0.592(16) 0.437(13) 0.062 Uiso 0.383(6) 1 d R . P D 1
C163 C 0.683(6) 0.561(4) 0.399(4) 0.054(5) Uani 0.383(6) 1 d . . P D 1
H16C H 0.7306 0.6084 0.4102 0.065 Uiso 0.383(6) 1 calc R . P D 1
H16D H 0.6879 0.5424 0.3541 0.065 Uiso 0.383(6) 1 calc R . P D 1
C64 C 0.718(2) 0.4890(17) 0.4543(15) 0.064(6) Uani 0.383(6) 1 d . . P D 1
H64A H 0.7367 0.5113 0.4993 0.077 Uiso 0.383(6) 1 calc R . P D 1
H64B H 0.6563 0.4502 0.4514 0.077 Uiso 0.383(6) 1 calc R . P D 1
C165 C 0.822(2) 0.4500(19) 0.4366(17) 0.045(6) Uani 0.383(6) 1 d . . P D 1
H16E H 0.8359 0.3983 0.4595 0.054 Uiso 0.383(6) 1 calc R . P D 1
H16F H 0.8064 0.4398 0.3887 0.054 Uiso 0.383(6) 1 calc R . P D 1
C66 C 0.9257(18) 0.5018(12) 0.4556(9) 0.033(4) Uani 0.383(6) 1 d . . P D 1
O17 O 0.9549(14) 0.5437(11) 0.5024(8) 0.055(4) Uani 0.383(6) 1 d . . P D 1
O18 O 0.977(2) 0.5011(12) 0.4062(13) 0.052(6) Uani 0.383(6) 1 d . . P D 1
H18 H 0.9734 0.4523 0.3904 0.078 Uiso 0.3832 1 d . . P D 1
S5 S 0.02527(15) 0.37543(11) 0.17432(7) 0.0335(4) Uani 1 1 d . . . . .
S2 S 0.12876(19) 1.12520(12) 0.20742(8) 0.0445(5) Uani 1 1 d . . . . .
S3 S -0.34959(14) 0.86333(11) -0.03196(9) 0.0345(4) Uani 1 1 d . . . . .
S1 S -0.0814(2) 0.79901(15) 0.48822(12) 0.0565(6) Uani 1 1 d . . . . .
O160 O 0.2265(10) 0.7814(9) 0.2024(5) 0.058(4) Uani 0.542(16) 1 d . . P E 8
H160 H 0.2650 0.8132 0.2291 0.087 Uiso 0.542(16) 1 calc GR . P E 8
C161 C 0.135(2) 0.751(2) 0.2297(10) 0.104(11) Uani 0.542(16) 1 d . U P E 8
H16G H 0.1339 0.7824 0.2699 0.124 Uiso 0.542(16) 1 calc R . P E 8
H16H H 0.1543 0.6959 0.2441 0.124 Uiso 0.542(16) 1 calc R . P E 8
C162 C 0.011(2) 0.7501(15) 0.1873(19) 0.104(11) Uani 0.542(16) 1 d . U P E 8
H16I H 0.0132 0.7485 0.1405 0.155 Uiso 0.542(16) 1 calc GR . P E 8
H16J H -0.0284 0.7981 0.1964 0.155 Uiso 0.542(16) 1 calc GR . P E 8
H16K H -0.0282 0.7031 0.1986 0.155 Uiso 0.542(16) 1 calc GR . P E 8
S4 S 0.41957(19) 0.74114(19) 0.02715(15) 0.0698(8) Uani 1 1 d . . . . .
O1 O 0.2230(5) 0.8914(3) 0.4093(3) 0.0468(13) Uani 1 1 d . . . . .
O4 O -0.1582(4) 0.9639(3) 0.2403(2) 0.0365(11) Uani 1 1 d . . . . .
O10 O -0.0156(4) 0.6109(3) -0.0008(2) 0.0395(11) Uani 1 1 d . . . . .
N4 N -0.0283(5) 0.9681(4) 0.1744(2) 0.0306(11) Uani 1 1 d . . . . .
N6 N -0.0722(4) 0.8124(3) 0.0055(2) 0.0266(10) Uani 1 1 d . . . . .
O7 O 0.0392(4) 0.9229(3) 0.0297(2) 0.0292(9) Uani 1 1 d . . . . .
C48 C 0.0688(6) 0.5269(4) 0.1673(3) 0.0295(13) Uani 1 1 d . . . . .
H48 H 0.0382 0.5822 0.1632 0.035 Uiso 1 1 calc R . . . .
N2 N 0.0324(4) 0.8841(4) 0.3746(2) 0.0300(11) Uani 1 1 d . . . . .
N52 N 0.2304(5) 0.4954(4) 0.2477(2) 0.0319(12) Uani 1 1 d . . . . .
C28 C -0.2768(5) 0.7700(4) -0.0300(3) 0.0251(12) Uani 1 1 d . . . . .
H28 H -0.3259 0.7282 -0.0167 0.030 Uiso 1 1 calc R . . . .
C13 C -0.0611(5) 0.9690(4) 0.2325(3) 0.0283(12) Uani 1 1 d . . . . .
C27 C -0.1704(6) 0.7768(4) 0.0256(3) 0.0293(13) Uani 1 1 d . . . . .
H27A H -0.1502 0.7238 0.0463 0.035 Uiso 1 1 calc R . . . .
C1 C 0.2200(7) 0.7268(5) 0.4384(3) 0.0408(17) Uani 1 1 d . . . . .
H1A H 0.1967 0.6885 0.4691 0.049 Uiso 1 1 calc R . . . .
H1B H 0.2782 0.7617 0.4646 0.049 Uiso 1 1 calc R . . . .
N5 N -0.1153(5) 0.9011(4) 0.0750(2) 0.0332(13) Uani 1 1 d . . . . .
N3 N 0.0317(4) 0.9747(3) 0.2823(2) 0.0280(11) Uani 1 1 d . . . . .
C15 C 0.0931(6) 0.9724(5) 0.1824(3) 0.0354(15) Uani 1 1 d . . . . .
H15 H 0.1227 0.9228 0.1657 0.042 Uiso 1 1 calc R . . . .
C29 C -0.2546(5) 0.7460(4) -0.0976(3) 0.0308(13) Uani 1 1 d . . . . .
H29A H -0.2084 0.7876 -0.1126 0.037 Uiso 1 1 calc R . . . .
H29B H -0.2106 0.6961 -0.0926 0.037 Uiso 1 1 calc R . . . .
C23 C -0.1077(5) 0.9730(4) 0.1122(3) 0.0301(13) Uani 1 1 d . . . . .
H23A H -0.1828 0.9861 0.1204 0.036 Uiso 1 1 calc R . . . .
H23B H -0.0851 1.0168 0.0860 0.036 Uiso 1 1 calc R . . . .
C16 C 0.1360(5) 0.9797(4) 0.2594(3) 0.0277(13) Uani 1 1 d . . . . .
H16 H 0.1860 0.9340 0.2766 0.033 Uiso 1 1 calc R . . . .
C50 C 0.0487(5) 0.4275(4) 0.2528(3) 0.0277(12) Uani 1 1 d . . . . .
H50 H -0.0261 0.4421 0.2619 0.033 Uiso 1 1 calc R . . . .
N1 N 0.1255(5) 0.7739(4) 0.4090(3) 0.0316(11) Uani 1 1 d . . . . .
C35 C 0.0710(5) 0.6449(4) 0.0193(3) 0.0255(12) Uani 1 1 d . . . . .
C2 C 0.1355(6) 0.8521(4) 0.3991(3) 0.0308(13) Uani 1 1 d . . . . .
C19 C 0.2925(6) 1.1666(4) 0.3487(3) 0.0342(14) Uani 1 1 d . . . . .
H19A H 0.2607 1.2085 0.3167 0.041 Uiso 1 1 calc R . . . .
H19B H 0.3651 1.1496 0.3391 0.041 Uiso 1 1 calc R . . . .
C12 C 0.0209(6) 0.9647(4) 0.3506(3) 0.0302(13) Uani 1 1 d . . . . .
H12A H 0.0788 0.9977 0.3791 0.036 Uiso 1 1 calc R . . . .
H12B H -0.0535 0.9850 0.3548 0.036 Uiso 1 1 calc R . . . .
C30 C -0.3607(6) 0.7340(5) -0.1500(3) 0.0355(15) Uani 1 1 d . . . . .
H30A H -0.3399 0.7284 -0.1932 0.043 Uiso 1 1 calc R . . . .
H30B H -0.4082 0.7820 -0.1519 0.043 Uiso 1 1 calc R . . . .
C18 C 0.2133(5) 1.0968(4) 0.3404(3) 0.0287(13) Uani 1 1 d . . . . .
H18A H 0.1387 1.1147 0.3462 0.034 Uiso 1 1 calc R . . . .
H18B H 0.2418 1.0569 0.3748 0.034 Uiso 1 1 calc R . . . .
C24 C -0.0418(5) 0.8827(4) 0.0364(3) 0.0248(11) Uani 1 1 d . . . . .
C7 C -0.1925(6) 0.9197(5) 0.4078(4) 0.0356(14) Uani 1 1 d . . . . .
H7A H -0.2213 0.9366 0.3617 0.043 Uiso 1 1 calc R . . . .
H7B H -0.1313 0.9566 0.4276 0.043 Uiso 1 1 calc R . . . .
C34 C 0.0062(5) 0.7732(4) -0.0272(3) 0.0271(12) Uani 1 1 d . . . . .
H34A H -0.0374 0.7404 -0.0633 0.033 Uiso 1 1 calc R . . . .
H34B H 0.0457 0.8145 -0.0476 0.033 Uiso 1 1 calc R . . . .
O13 O 0.3619(5) 0.5049(4) 0.1837(3) 0.0527(16) Uani 1 1 d . . . . .
C20 C 0.3126(6) 1.2004(5) 0.4178(3) 0.0379(16) Uani 1 1 d . . . . .
H20A H 0.2395 1.2076 0.4306 0.045 Uiso 1 1 calc R . . . .
H20B H 0.3574 1.1621 0.4488 0.045 Uiso 1 1 calc R . . . .
C51 C 0.1084(6) 0.3738(4) 0.3077(3) 0.0324(13) Uani 1 1 d . . . . .
H51A H 0.1179 0.4027 0.3500 0.039 Uiso 1 1 calc R . . . .
H51B H 0.1843 0.3616 0.3004 0.039 Uiso 1 1 calc R . . . .
C31 C -0.4294(6) 0.6618(5) -0.1386(3) 0.0372(15) Uani 1 1 d . . . . .
H31A H -0.4648 0.6720 -0.1008 0.045 Uiso 1 1 calc R . . . .
H31B H -0.3791 0.6154 -0.1278 0.045 Uiso 1 1 calc R . . . .
N54 N 0.2696(5) 0.6825(4) 0.3905(3) 0.0387(13) Uani 1 1 d . . . . .
C49 C 0.1087(5) 0.5035(4) 0.2410(3) 0.0270(12) Uani 1 1 d . . . . .
H49 H 0.0915 0.5470 0.2700 0.032 Uiso 1 1 calc R . . . .
N53 N 0.3194(5) 0.5803(4) 0.3392(3) 0.0347(12) Uani 1 1 d . . . . .
C26 C -0.1954(6) 0.8369(5) 0.0777(3) 0.0339(15) Uani 1 1 d . . . . .
H26 H -0.1817 0.8123 0.1225 0.041 Uiso 1 1 calc R . . . .
N56 N 0.1701(5) 0.6118(4) 0.0526(3) 0.0314(11) Uani 1 1 d . . . . .
C17 C 0.2008(5) 1.0583(4) 0.2729(3) 0.0307(13) Uani 1 1 d . . . . .
H17 H 0.2782 1.0489 0.2654 0.037 Uiso 1 1 calc R . . . .
C21 C 0.3736(7) 1.2791(5) 0.4233(4) 0.0418(17) Uani 1 1 d . . . . .
H21A H 0.3265 1.3185 0.3947 0.050 Uiso 1 1 calc R . . . .
H21B H 0.3857 1.2983 0.4692 0.050 Uiso 1 1 calc R . . . .
C39 C 0.2779(6) 0.7728(5) -0.0125(4) 0.0443(18) Uani 1 1 d . . . . .
H39 H 0.2767 0.8321 -0.0153 0.053 Uiso 1 1 calc R . . . .
C46 C 0.2647(6) 0.5070(5) 0.1902(3) 0.0375(15) Uani 1 1 d . . . . .
C45 C 0.1792(6) 0.5318(4) 0.0748(3) 0.0313(13) Uani 1 1 d . . . . .
H45A H 0.2515 0.5097 0.0684 0.038 Uiso 1 1 calc R . . . .
H45B H 0.1180 0.5003 0.0473 0.038 Uiso 1 1 calc R . . . .
C53 C -0.0697(7) 0.3056(5) 0.3259(4) 0.0440(17) Uani 1 1 d . . . . .
H53A H -0.1164 0.3365 0.2897 0.053 Uiso 1 1 calc R . . . .
H53B H -0.0653 0.3358 0.3673 0.053 Uiso 1 1 calc R . . . .
C55 C -0.2351(8) 0.2377(5) 0.3500(4) 0.050(2) Uani 1 1 d . . . . .
C52 C 0.0468(7) 0.2960(5) 0.3131(4) 0.0414(16) Uani 1 1 d . . . . .
H52A H 0.0415 0.2658 0.2717 0.050 Uiso 1 1 calc R . . . .
H52B H 0.0922 0.2640 0.3492 0.050 Uiso 1 1 calc R . . . .
C6 C -0.1441(6) 0.8367(5) 0.4076(4) 0.0421(17) Uani 1 1 d . . . . .
H6 H -0.2085 0.8007 0.3892 0.050 Uiso 1 1 calc R . . . .
C25 C -0.3177(6) 0.8647(5) 0.0559(4) 0.0407(17) Uani 1 1 d . . . . .
H25A H -0.3264 0.9190 0.0723 0.049 Uiso 1 1 calc R . . . .
H25B H -0.3686 0.8286 0.0732 0.049 Uiso 1 1 calc R . . . .
C4 C 0.0096(6) 0.7470(4) 0.3905(4) 0.0379(16) Uani 1 1 d . . . . .
H4 H 0.0005 0.7061 0.3548 0.046 Uiso 1 1 calc R . . . .
N55 N 0.1734(5) 0.5225(3) 0.1433(3) 0.0303(11) Uani 1 1 d . . . . .
C33 C -0.6113(6) 0.5873(5) -0.1890(4) 0.0399(16) Uani 1 1 d . . . . .
C57 C 0.2561(6) 0.6044(4) 0.3817(3) 0.0335(14) Uani 1 1 d . . . . .
C56 C 0.3098(6) 0.5025(4) 0.3114(3) 0.0357(15) Uani 1 1 d . . . . .
H56A H 0.2862 0.4656 0.3429 0.043 Uiso 1 1 calc R . . . .
H56B H 0.3849 0.4853 0.3058 0.043 Uiso 1 1 calc R . . . .
N57 N 0.0895(5) 0.7232(4) 0.0127(3) 0.0357(13) Uani 1 1 d . . . . .
C58 C 0.3432(8) 0.7192(5) 0.3518(5) 0.053(2) Uani 1 1 d . . . . .
H58A H 0.2956 0.7516 0.3162 0.063 Uiso 0.617(6) 1 calc R . P D 2
H58 H 0.3071 0.7612 0.3204 0.063 Uiso 0.383(6) 1 calc R . P D 1
C47 C -0.0194(6) 0.4685(5) 0.1349(3) 0.0359(15) Uani 1 1 d . . . . .
H47A H -0.0227 0.4654 0.0870 0.043 Uiso 1 1 calc R . . . .
H47B H -0.0944 0.4837 0.1421 0.043 Uiso 1 1 calc R . . . .
C14 C 0.1338(7) 1.0460(5) 0.1507(3) 0.0444(19) Uani 1 1 d . . . . .
H14C H 0.0840 1.0573 0.1075 0.053 Uiso 1 1 calc R . . . .
H14D H 0.2114 1.0382 0.1444 0.053 Uiso 1 1 calc R . . . .
C32 C -0.5213(6) 0.6432(5) -0.2000(4) 0.0393(16) Uani 1 1 d . . . . .
H32A H -0.5571 0.6937 -0.2176 0.047 Uiso 1 1 calc R . . . .
H32B H -0.4850 0.6202 -0.2341 0.047 Uiso 1 1 calc R . . . .
C37 C 0.2563(6) 0.6698(5) 0.0748(4) 0.0414(17) Uani 1 1 d . . . . .
H37 H 0.2713 0.6763 0.1236 0.050 Uiso 1 1 calc R . . . .
C59 C 0.3873(6) 0.6441(5) 0.3187(3) 0.0390(16) Uani 1 1 d . . . . .
H59A H 0.3660 0.6499 0.2698 0.047 Uiso 0.617(6) 1 calc R . P D 2
H59 H 0.3721 0.6493 0.2697 0.047 Uiso 0.383(6) 1 calc R . P D 1
C9 C -0.3332(7) 1.0124(6) 0.4408(5) 0.054(2) Uani 1 1 d . . . . .
H9A H -0.2714 1.0490 0.4603 0.065 Uiso 1 1 calc R . . . .
H9B H -0.3587 1.0268 0.3938 0.065 Uiso 1 1 calc R . . . .
C10 C -0.4279(8) 1.0240(7) 0.4745(5) 0.069(3) Uani 1 1 d . U . . .
H10A H -0.4428 1.0815 0.4774 0.082 Uiso 1 1 calc R . . . .
H10B H -0.4064 1.0029 0.5199 0.082 Uiso 1 1 calc R . . . .
C36 C 0.3676(7) 0.6486(6) 0.0508(6) 0.061(3) Uani 1 1 d . . . . .
H36A H 0.3512 0.6116 0.0129 0.073 Uiso 1 1 calc R . . . .
H36B H 0.4232 0.6236 0.0867 0.073 Uiso 1 1 calc R . . . .
C8 C -0.2873(7) 0.9268(6) 0.4453(5) 0.052(2) Uani 1 1 d . . . . .
H8A H -0.2586 0.9124 0.4921 0.063 Uiso 1 1 calc R . . . .
H8B H -0.3485 0.8895 0.4265 0.063 Uiso 1 1 calc R . . . .
C38 C 0.2059(6) 0.7462(5) 0.0391(4) 0.0396(16) Uani 1 1 d . . . . .
H38 H 0.2076 0.7894 0.0723 0.048 Uiso 1 1 calc R . . . .
C5 C -0.0555(6) 0.8239(4) 0.3656(4) 0.0344(14) Uani 1 1 d . . . . .
H5 H -0.0925 0.8189 0.3180 0.041 Uiso 1 1 calc R . . . .
C54 C -0.1247(8) 0.2262(6) 0.3314(5) 0.052(2) Uani 1 1 d . . . . .
H54A H -0.1359 0.1980 0.2887 0.063 Uiso 1 1 calc R . . . .
H54B H -0.0753 0.1933 0.3650 0.063 Uiso 1 1 calc R . . . .
C3 C -0.0308(9) 0.7148(6) 0.4508(6) 0.064(3) Uani 1 1 d . . . . .
H3A H 0.0320 0.6892 0.4820 0.076 Uiso 1 1 calc R . . . .
H3B H -0.0915 0.6754 0.4372 0.076 Uiso 1 1 calc R . . . .
O9 O -0.6839(5) 0.5731(4) -0.2448(3) 0.0538(16) Uani 1 1 d . . . . .
H9 H -0.7377 0.5462 -0.2372 0.081 Uiso 1 1 calc GR . . . .
O5 O 0.5577(5) 1.2285(5) 0.4326(3) 0.0597(18) Uani 1 1 d . . . . .
O16 O 0.1970(5) 0.5613(4) 0.4068(3) 0.0457(13) Uani 1 1 d . . . . .
O15 O -0.2469(6) 0.1993(5) 0.4020(3) 0.065(2) Uani 1 1 d . . . . .
H15A H -0.3042 0.2160 0.4142 0.098 Uiso 1 1 calc GR . . . .
O8 O -0.6208(5) 0.5610(4) -0.1370(3) 0.0559(16) Uani 1 1 d . . . . .
O14 O -0.3114(6) 0.2789(5) 0.3175(3) 0.0647(18) Uani 1 1 d . . . . .
O6 O 0.4976(7) 1.3130(5) 0.3527(3) 0.0663(18) Uani 1 1 d . . . . .
H6A H 0.5657 1.3129 0.3504 0.099 Uiso 1 1 calc GR . . . .
C22 C 0.4851(7) 1.2721(5) 0.4037(4) 0.0420(17) Uani 1 1 d . . . . .
C42 C 0.2905(8) 0.8623(6) -0.1427(4) 0.051(2) Uani 1 1 d . . . . .
H42C H 0.2169 0.8662 -0.1738 0.061 Uiso 0.49(2) 1 calc R . P C 6
H42D H 0.2844 0.8908 -0.1020 0.061 Uiso 0.49(2) 1 calc R . P C 6
H42A H 0.2976 0.8921 -0.1010 0.061 Uiso 0.51(2) 1 calc R . P C 5
H42B H 0.2115 0.8668 -0.1670 0.061 Uiso 0.51(2) 1 calc R . P C 5
C41 C 0.3153(8) 0.7763(6) -0.1265(5) 0.055(2) Uani 1 1 d . . . . .
H41A H 0.3958 0.7709 -0.1052 0.066 Uiso 1 1 calc R . . . .
H41B H 0.3021 0.7455 -0.1679 0.066 Uiso 1 1 calc R . . . .
C40 C 0.2441(7) 0.7397(5) -0.0806(4) 0.0464(18) Uani 1 1 d . . . . .
H40A H 0.1636 0.7510 -0.0984 0.056 Uiso 1 1 calc R . . . .
H40B H 0.2542 0.6813 -0.0791 0.056 Uiso 1 1 calc R . . . .
O3 O -0.5596(7) 0.9754(5) 0.3824(5) 0.088(3) Uani 1 1 d . . . . .
O2 O -0.5930(10) 0.9575(9) 0.4808(5) 0.137(5) Uani 1 1 d . . . . .
H2 H -0.6584 0.9366 0.4495 0.205 Uiso 1 1 d . . . . .
C11 C -0.5381(10) 0.9812(7) 0.4373(6) 0.073(3) Uani 1 1 d . U . . .
C1A C -0.055(3) 0.693(2) 0.222(2) 0.138(18) Uani 0.458(16) 1 d D U P E 9
H1AA H -0.0662 0.6640 0.1803 0.207 Uiso 0.458(16) 1 calc GR . P E 9
H1AB H -0.1209 0.7254 0.2231 0.207 Uiso 0.458(16) 1 calc GR . P E 9
H1AC H -0.0427 0.6550 0.2587 0.207 Uiso 0.458(16) 1 calc GR . P E 9
O1A O 0.112(2) 0.7585(13) 0.1774(9) 0.088(7) Uani 0.458(16) 1 d D . P E 9
H1AD H 0.1371 0.7147 0.1675 0.132 Uiso 0.458(16) 1 calc GR . P E 9
C1B C 0.049(2) 0.7466(15) 0.2287(10) 0.059(6) Uani 0.458(16) 1 d D U P E 9
H1BA H 0.0247 0.8000 0.2400 0.070 Uiso 0.458(16) 1 calc R . P E 9
H1BB H 0.1036 0.7275 0.2679 0.070 Uiso 0.458(16) 1 calc R . P E 9

loop_
_atom_site_aniso_label
_atom_site_aniso_U_11
_atom_site_aniso_U_22
_atom_site_aniso_U_33
_atom_site_aniso_U_23
_atom_site_aniso_U_13
_atom_site_aniso_U_12
O150 0.057(5) 0.114(9) 0.221(13) 0.040(9) 0.049(7) 0.017(6)
C151 0.108(10) 0.171(14) 0.075(7) 0.072(8) 0.058(7) 0.118(11)
C152 0.071(8) 0.141(14) 0.081(8) -0.002(8) 0.024(6) 0.019(8)
O111 0.049(9) 0.059(11) 0.143(19) 0.031(11) 0.053(10) 0.002(7)
O112 0.039(7) 0.071(10) 0.059(9) -0.008(7) 0.014(6) -0.001(7)
C144 0.049(11) 0.041(10) 0.048(10) 0.012(8) 0.012(8) 0.010(8)
C143 0.017(8) 0.12(2) 0.031(8) 0.032(11) 0.014(8) 0.023(11)
O211 0.040(8) 0.102(16) 0.124(18) 0.044(14) 0.004(9) 0.015(9)
O212 0.049(9) 0.093(15) 0.098(15) 0.044(12) 0.008(9) -0.009(9)
C244 0.045(11) 0.084(15) 0.046(10) 0.005(10) -0.003(8) -0.007(10)
C243 0.07(2) 0.081(16) 0.068(17) 0.012(11) -0.022(12) -0.013(12)
C260 0.056(8) 0.022(6) 0.065(9) 0.010(6) 0.013(7) -0.013(5)
S286 0.0460(19) 0.0403(18) 0.0419(16) -0.0115(13) -0.0057(13) -0.0099(15)
C261 0.034(6) 0.028(7) 0.029(9) -0.005(5) -0.001(6) -0.009(5)
C72 0.035(5) 0.033(5) 0.029(4) -0.013(4) 0.003(4) -0.005(4)
C263 0.043(4) 0.046(8) 0.069(13) -0.004(7) -0.002(5) -0.003(4)
C74 0.035(5) 0.044(6) 0.042(5) -0.005(4) 0.004(4) -0.006(4)
C265 0.032(7) 0.040(9) 0.040(6) -0.008(6) 0.003(5) 0.001(6)
C76 0.019(7) 0.060(10) 0.051(11) -0.005(7) 0.006(6) 0.010(7)
O28 0.030(5) 0.097(9) 0.038(4) 0.001(5) 0.014(4) -0.001(5)
O27 0.035(5) 0.068(7) 0.033(4) 0.012(4) 0.004(3) -0.005(5)
C160 0.040(9) 0.046(16) 0.062(11) -0.016(11) 0.012(8) -0.010(8)
S186 0.041(3) 0.042(3) 0.075(4) -0.021(3) 0.022(3) -0.020(2)
C361 0.034(6) 0.028(7) 0.029(9) -0.005(5) -0.001(6) -0.009(5)
C62 0.045(8) 0.034(11) 0.069(14) 0.000(10) -0.002(8) 0.002(7)
C163 0.043(4) 0.046(8) 0.069(13) -0.004(7) -0.002(5) -0.003(4)
C64 0.050(9) 0.063(12) 0.083(13) 0.013(10) 0.020(8) 0.009(8)
C165 0.041(10) 0.045(11) 0.049(13) 0.004(9) 0.007(8) -0.004(7)
C66 0.045(9) 0.034(9) 0.022(7) 0.000(7) 0.010(7) 0.001(7)
O17 0.057(10) 0.055(11) 0.052(9) 0.017(7) 0.011(7) -0.002(8)
O18 0.077(17) 0.025(9) 0.063(13) -0.005(7) 0.033(14) -0.010(11)
S5 0.0369(9) 0.0311(9) 0.0304(7) -0.0072(6) 0.0022(6) -0.0089(7)
S2 0.0616(13) 0.0363(10) 0.0293(7) 0.0037(7) -0.0044(7) -0.0141(9)
S3 0.0265(8) 0.0287(9) 0.0462(8) -0.0042(7) 0.0032(7) -0.0016(7)
S1 0.0678(15) 0.0474(13) 0.0644(13) 0.0114(10) 0.0367(12) 0.0014(11)
O160 0.043(7) 0.093(11) 0.034(5) 0.010(5) -0.002(4) -0.017(6)
C161 0.082(15) 0.19(3) 0.042(10) 0.024(13) 0.010(9) 0.054(18)
C162 0.082(19) 0.048(13) 0.16(3) -0.032(17) -0.028(18) 0.000(13)
S4 0.0287(10) 0.0811(19) 0.0920(18) 0.0406(15) -0.0040(10) -0.0143(11)
O1 0.029(3) 0.039(3) 0.065(3) 0.008(3) -0.006(2) -0.004(2)
O4 0.023(2) 0.050(3) 0.036(2) 0.004(2) 0.0062(18) 0.003(2)
O10 0.032(3) 0.036(3) 0.043(2) -0.001(2) -0.007(2) -0.010(2)
N4 0.026(3) 0.031(3) 0.029(2) -0.004(2) -0.006(2) -0.004(2)
N6 0.025(3) 0.024(3) 0.030(2) -0.0004(19) 0.0022(19) -0.004(2)
O7 0.026(2) 0.026(2) 0.034(2) 0.0034(17) 0.0002(17) -0.0085(19)
C48 0.036(4) 0.020(3) 0.029(3) 0.005(2) 0.001(2) -0.003(3)
N2 0.023(3) 0.032(3) 0.032(2) -0.002(2) -0.0010(19) -0.006(2)
N52 0.027(3) 0.041(3) 0.024(2) 0.002(2) -0.0053(19) -0.003(2)
C28 0.024(3) 0.023(3) 0.026(2) 0.000(2) -0.001(2) -0.008(2)
C13 0.027(3) 0.027(3) 0.029(3) -0.004(2) 0.001(2) 0.001(3)
C27 0.033(3) 0.031(3) 0.024(2) 0.002(2) 0.006(2) -0.005(3)
C1 0.040(4) 0.042(4) 0.034(3) 0.005(3) -0.008(3) 0.002(3)
N5 0.034(3) 0.040(3) 0.025(2) -0.010(2) 0.006(2) -0.012(3)
N3 0.022(3) 0.032(3) 0.029(2) 0.000(2) 0.0022(19) 0.003(2)
C15 0.037(4) 0.037(4) 0.030(3) -0.013(3) 0.004(3) -0.004(3)
C29 0.022(3) 0.035(4) 0.032(3) 0.000(3) -0.002(2) 0.003(3)
C23 0.028(3) 0.034(4) 0.025(2) -0.001(2) -0.003(2) 0.006(3)
C16 0.026(3) 0.032(3) 0.022(2) -0.004(2) -0.002(2) 0.005(3)
C50 0.027(3) 0.030(3) 0.024(2) -0.001(2) 0.001(2) 0.000(3)
N1 0.026(3) 0.029(3) 0.036(3) 0.001(2) -0.002(2) 0.002(2)
C35 0.025(3) 0.024(3) 0.027(2) 0.000(2) 0.004(2) -0.004(2)
C2 0.025(3) 0.033(4) 0.031(3) -0.001(2) -0.002(2) 0.000(3)
C19 0.034(4) 0.034(4) 0.033(3) -0.004(3) 0.005(3) 0.000(3)
C12 0.038(4) 0.030(3) 0.022(2) 0.003(2) 0.003(2) 0.006(3)
C30 0.024(3) 0.039(4) 0.039(3) 0.000(3) -0.002(3) 0.000(3)
C18 0.027(3) 0.029(3) 0.028(3) -0.002(2) 0.002(2) -0.003(3)
C24 0.025(3) 0.024(3) 0.023(2) 0.001(2) -0.003(2) 0.005(2)
C7 0.030(4) 0.032(4) 0.043(3) -0.003(3) 0.004(3) 0.000(3)
C34 0.023(3) 0.027(3) 0.028(3) 0.001(2) -0.001(2) 0.006(2)
O13 0.028(3) 0.082(5) 0.049(3) -0.008(3) 0.009(2) -0.010(3)
C20 0.040(4) 0.042(4) 0.030(3) 0.001(3) 0.004(3) 0.001(3)
C51 0.028(3) 0.025(3) 0.042(3) 0.002(3) 0.001(3) -0.006(3)
C31 0.029(3) 0.041(4) 0.038(3) -0.001(3) -0.002(3) -0.001(3)
N54 0.036(3) 0.029(3) 0.048(3) 0.006(3) 0.000(3) 0.005(3)
C49 0.028(3) 0.022(3) 0.029(3) -0.001(2) 0.001(2) 0.000(2)
N53 0.033(3) 0.034(3) 0.033(3) -0.004(2) -0.001(2) -0.007(3)
C26 0.026(3) 0.048(4) 0.030(3) -0.003(3) 0.010(2) -0.009(3)
N56 0.025(3) 0.027(3) 0.040(3) 0.008(2) 0.002(2) -0.002(2)
C17 0.023(3) 0.039(4) 0.028(3) -0.004(2) 0.000(2) 0.001(3)
C21 0.038(4) 0.039(4) 0.042(4) -0.013(3) -0.006(3) 0.003(3)
C39 0.028(4) 0.031(4) 0.070(5) 0.018(3) 0.001(3) -0.004(3)
C46 0.035(4) 0.041(4) 0.035(3) -0.004(3) 0.003(3) -0.006(3)
C45 0.042(4) 0.020(3) 0.031(3) 0.005(2) 0.006(3) 0.003(3)
C53 0.044(4) 0.040(4) 0.048(4) 0.004(3) 0.011(3) 0.004(4)
C55 0.057(5) 0.037(5) 0.058(5) 0.010(4) 0.015(4) -0.011(4)
C52 0.045(4) 0.029(4) 0.047(4) 0.005(3) 0.003(3) 0.003(3)
C6 0.029(4) 0.038(4) 0.057(4) -0.010(3) 0.006(3) -0.006(3)
C25 0.028(3) 0.047(5) 0.049(4) -0.013(3) 0.013(3) -0.009(3)
C4 0.036(4) 0.030(4) 0.047(4) -0.012(3) 0.006(3) -0.010(3)
N55 0.030(3) 0.029(3) 0.029(2) 0.008(2) 0.000(2) -0.002(2)
C33 0.035(4) 0.040(4) 0.043(4) -0.004(3) 0.004(3) -0.002(3)
C57 0.029(3) 0.037(4) 0.029(3) 0.011(3) -0.007(2) -0.006(3)
C56 0.030(3) 0.035(4) 0.035(3) -0.001(3) -0.011(2) -0.001(3)
N57 0.026(3) 0.026(3) 0.049(3) 0.005(2) -0.007(2) -0.001(2)
C58 0.047(5) 0.035(5) 0.075(6) 0.007(4) 0.012(4) -0.009(4)
C47 0.035(4) 0.042(4) 0.024(3) 0.004(3) -0.009(2) -0.007(3)
C14 0.052(5) 0.053(5) 0.024(3) -0.003(3) -0.003(3) -0.018(4)
C32 0.035(4) 0.039(4) 0.041(3) -0.009(3) 0.000(3) -0.002(3)
C37 0.019(3) 0.036(4) 0.061(4) 0.020(3) -0.009(3) -0.006(3)
C59 0.040(4) 0.035(4) 0.037(3) 0.009(3) -0.001(3) -0.006(3)
C9 0.042(5) 0.045(5) 0.072(5) -0.021(4) 0.005(4) 0.000(4)
C10 0.065(6) 0.071(8) 0.072(6) -0.012(5) 0.021(5) 0.006(5)
C36 0.036(4) 0.044(5) 0.105(7) 0.040(5) 0.017(5) 0.012(4)
C8 0.032(4) 0.059(6) 0.066(5) -0.012(4) 0.010(4) -0.006(4)
C38 0.024(3) 0.028(4) 0.059(4) 0.015(3) -0.007(3) -0.005(3)
C5 0.026(3) 0.030(4) 0.045(3) -0.008(3) 0.002(3) -0.007(3)
C54 0.050(5) 0.041(5) 0.071(5) 0.009(4) 0.025(4) -0.002(4)
C3 0.062(6) 0.050(6) 0.088(7) 0.009(5) 0.035(5) 0.000(5)
O9 0.041(3) 0.073(5) 0.046(3) -0.008(3) 0.006(2) -0.024(3)
O5 0.047(4) 0.086(5) 0.044(3) 0.023(3) 0.003(3) 0.007(3)
O16 0.048(3) 0.047(3) 0.044(3) 0.004(2) 0.013(2) -0.010(3)
O15 0.049(4) 0.097(6) 0.050(3) 0.031(3) 0.008(3) 0.001(4)
O8 0.049(4) 0.067(4) 0.046(3) 0.000(3) -0.002(3) -0.021(3)
O14 0.061(4) 0.068(5) 0.070(4) 0.021(3) 0.025(3) 0.001(4)
O6 0.079(5) 0.057(4) 0.062(4) 0.016(3) 0.014(4) 0.002(4)
C22 0.039(4) 0.042(4) 0.037(3) 0.003(3) -0.009(3) -0.005(3)
C42 0.046(5) 0.049(5) 0.057(5) -0.001(4) 0.009(4) 0.002(4)
C41 0.044(5) 0.056(6) 0.067(5) -0.009(4) 0.015(4) 0.008(4)
C40 0.042(4) 0.031(4) 0.067(5) -0.001(4) 0.014(4) 0.003(3)
O3 0.069(5) 0.074(6) 0.105(7) -0.020(5) -0.019(4) -0.007(4)
O2 0.132(9) 0.198(14) 0.088(6) -0.052(8) 0.044(6) -0.066(9)
C11 0.086(7) 0.076(8) 0.067(6) 0.006(5) 0.038(6) 0.014(6)
C1A 0.14(3) 0.09(3) 0.20(4) -0.10(3) 0.06(3) -0.04(2)
O1A 0.101(18) 0.099(16) 0.068(11) -0.016(10) 0.025(11) -0.006(13)
C1B 0.048(13) 0.087(17) 0.045(10) -0.012(11) 0.020(9) 0.018(11)

loop_
_atom_type_symbol
_atom_type_description
_atom_type_scat_dispersion_real
_atom_type_scat_dispersion_imag
_atom_type_scat_source
C C 0.0030 0.0020 'International Tables Vol C Tables 4.2.6.8 and 6.1.1.4'
H H 0.0000 0.0000 'International Tables Vol C Tables 4.2.6.8 and 6.1.1.4'
N N 0.0060 0.0030 'International Tables Vol C Tables 4.2.6.8 and 6.1.1.4'
O O 0.0110 0.0060 'International Tables Vol C Tables 4.2.6.8 and 6.1.1.4'
S S 0.1250 0.1230 'International Tables Vol C Tables 4.2.6.8 and 6.1.1.4'

loop_
_geom_angle_atom_site_label_1
_geom_angle_atom_site_label_2
_geom_angle_atom_site_label_3
_geom_angle
C151 O150 H150 102.1
O150 C151 H15B 112.2
O150 C151 H15C 112.2
O150 C151 C152 97.8(14)
H15B C151 H15C 109.8
C152 C151 H15B 112.2
C152 C151 H15C 112.2
C151 C152 H15D 109.5
C151 C152 H15E 109.5
C151 C152 H15F 109.5
H15D C152 H15E 109.5
H15D C152 H15F 109.5
H15E C152 H15F 109.5
C144 O112 H112 114.7
O111 C144 O112 123.7(18)
O111 C144 C143 121.4(18)
O112 C144 C143 114.9(16)
C144 C143 H14A 109.8
C144 C143 H14B 109.8
H14A C143 H14B 108.2
C42 C143 C144 109.4(16)
C42 C143 H14A 109.8
C42 C143 H14B 109.8
C244 O212 H212 109.5
O211 C244 O212 115(2)
C243 C244 O211 123(3)
C243 C244 O212 122(3)
C244 C243 H24A 106.3
C244 C243 H24B 106.3
C244 C243 C42 124(3)
H24A C243 H24B 106.4
C42 C243 H24A 106.3
C42 C243 H24B 106.3
H26A C260 H26B 108.7
S286 C260 H26A 110.6
S286 C260 H26B 110.6
C58 C260 H26A 110.6
C58 C260 H26B 110.6
C58 C260 S286 105.7(10)
C260 S286 C261 89.5(11)
S286 C261 H261 109.6
C72 C261 S286 106.6(14)
C72 C261 H261 109.6
C59 C261 S286 104(2)
C59 C261 H261 109.6
C59 C261 C72 117(3)
C261 C72 H72A 108.2
C261 C72 H72B 108.2
H72A C72 H72B 107.4
C263 C72 C261 116(2)
C263 C72 H72A 108.2
C263 C72 H72B 108.2
C72 C263 H26C 108.4
C72 C263 H26D 108.4
H26C C263 H26D 107.5
C74 C263 C72 115(3)
C74 C263 H26C 108.4
C74 C263 H26D 108.4
C263 C74 H74A 108.6
C263 C74 H74B 108.6
C263 C74 C265 115(2)
H74A C74 H74B 107.6
C265 C74 H74A 108.6
C265 C74 H74B 108.6
C74 C265 H26E 109.5
C74 C265 H26F 109.5
H26E C265 H26F 108.0
C76 C265 C74 110.9(14)
C76 C265 H26E 109.5
C76 C265 H26F 109.5
O28 C76 C265 129.5(16)
O28 C76 O27 119.3(15)
O27 C76 C265 111.1(16)
C76 O27 H27 109.5
H16A C160 H16B 109.4
S186 C160 H16A 111.6
S186 C160 H16B 111.6
C58 C160 H16A 111.6
C58 C160 H16B 111.6
C58 C160 S186 100.7(14)
C361 S186 C160 90(2)
S186 C361 H361 107.0
C62 C361 S186 112(4)
C62 C361 H361 107.0
C62 C361 C59 121(5)
C59 C361 S186 102(3)
C59 C361 H361 107.0
C361 C62 H62 114(10)
C361 C62 C163 102(5)
C163 C62 H62 125(10)
C62 C163 H16C 111.4
C62 C163 H16D 111.4
C62 C163 C64 102(5)
H16C C163 H16D 109.3
C64 C163 H16C 111.4
C64 C163 H16D 111.4
C163 C64 H64A 110.9
C163 C64 H64B 110.9
H64A C64 H64B 108.9
C165 C64 C163 104(3)
C165 C64 H64A 110.9
C165 C64 H64B 110.9
C64 C165 H16E 109.2
C64 C165 H16F 109.2
H16E C165 H16F 107.9
C66 C165 C64 112(2)
C66 C165 H16E 109.2
C66 C165 H16F 109.2
O17 C66 C165 130(2)
O17 C66 O18 122(2)
O18 C66 C165 108(2)
C66 O18 H18 107.6
C47 S5 C50 87.9(3)
C14 S2 C17 87.3(3)
C25 S3 C28 89.4(3)
C3 S1 C6 89.5(5)
C161 O160 H160 109.5
O160 C161 H16G 107.2
O160 C161 H16H 107.2
O160 C161 C162 121(2)
H16G C161 H16H 106.8
C162 C161 H16G 107.2
C162 C161 H16H 107.2
C161 C162 H16I 109.5
C161 C162 H16J 109.5
C161 C162 H16K 109.5
H16I C162 H16J 109.5
H16I C162 H16K 109.5
H16J C162 H16K 109.5
C36 S4 C39 91.3(4)
C13 N4 C15 112.6(5)
C13 N4 C23 122.1(5)
C23 N4 C15 124.7(5)
C24 N6 C27 112.1(5)
C24 N6 C34 118.7(5)
C34 N6 C27 127.2(5)
C49 C48 H48 110.6
N55 C48 H48 110.6
N55 C48 C49 102.2(5)
N55 C48 C47 113.8(6)
C47 C48 H48 110.6
C47 C48 C49 108.6(5)
C2 N2 C12 121.0(6)
C2 N2 C5 111.5(6)
C12 N2 C5 126.5(6)
C49 N52 C56 122.5(5)
C46 N52 C49 113.3(5)
C46 N52 C56 120.9(6)
S3 C28 H28 107.4
C27 C28 S3 106.4(4)
C27 C28 H28 107.4
C29 C28 S3 113.0(4)
C29 C28 H28 107.4
C29 C28 C27 114.8(5)
O4 C13 N4 126.3(6)
O4 C13 N3 124.7(5)
N4 C13 N3 108.9(5)
N6 C27 C28 114.8(5)
N6 C27 H27A 110.2
N6 C27 C26 102.9(5)
C28 C27 H27A 110.2
C28 C27 C26 108.1(5)
C26 C27 H27A 110.2
H1A C1 H1B 107.7
N1 C1 H1A 108.8
N1 C1 H1B 108.8
N1 C1 N54 113.7(6)
N54 C1 H1A 108.8
N54 C1 H1B 108.8
C23 N5 C26 124.8(5)
C24 N5 C23 122.6(6)
C24 N5 C26 112.5(5)
C13 N3 C16 113.3(5)
C13 N3 C12 119.9(5)
C16 N3 C12 126.2(5)
N4 C15 H15 110.6
N4 C15 C16 103.1(5)
N4 C15 C14 113.9(6)
C16 C15 H15 110.6
C14 C15 H15 110.6
C14 C15 C16 107.8(5)
C28 C29 H29A 108.8
C28 C29 H29B 108.8
H29A C29 H29B 107.7
C30 C29 C28 113.7(5)
C30 C29 H29A 108.8
C30 C29 H29B 108.8
N4 C23 H23A 109.0
N4 C23 H23B 109.0
N5 C23 N4 113.0(6)
N5 C23 H23A 109.0
N5 C23 H23B 109.0
H23A C23 H23B 107.8
N3 C16 C15 101.9(5)
N3 C16 H16 110.3
N3 C16 C17 116.2(5)
C15 C16 H16 110.3
C17 C16 C15 107.4(5)
C17 C16 H16 110.3
S5 C50 H50 108.3
C51 C50 S5 110.3(5)
C51 C50 H50 108.3
C51 C50 C49 117.0(5)
C49 C50 S5 104.4(4)
C49 C50 H50 108.3
C1 N1 C4 126.1(6)
C2 N1 C1 121.4(6)
C2 N1 C4 112.4(6)
O10 C35 N56 126.7(6)
O10 C35 N57 125.9(6)
N57 C35 N56 107.4(5)
O1 C2 N2 123.0(7)
O1 C2 N1 127.2(7)
N1 C2 N2 109.8(6)
H19A C19 H19B 107.9
C18 C19 H19A 109.2
C18 C19 H19B 109.2
C18 C19 C20 111.9(6)
C20 C19 H19A 109.2
C20 C19 H19B 109.2
N2 C12 N3 115.0(5)
N2 C12 H12A 108.5
N2 C12 H12B 108.5
N3 C12 H12A 108.5
N3 C12 H12B 108.5
H12A C12 H12B 107.5
C29 C30 H30A 108.8
C29 C30 H30B 108.8
C29 C30 C31 114.0(6)
H30A C30 H30B 107.6
C31 C30 H30A 108.8
C31 C30 H30B 108.8
C19 C18 H18A 109.2
C19 C18 H18B 109.2
C19 C18 C17 111.9(5)
H18A C18 H18B 107.9
C17 C18 H18A 109.2
C17 C18 H18B 109.2
N6 C24 N5 109.3(5)
O7 C24 N6 124.8(5)
O7 C24 N5 125.9(6)
H7A C7 H7B 107.6
C6 C7 H7A 108.7
C6 C7 H7B 108.7
C6 C7 C8 114.2(7)
C8 C7 H7A 108.7
C8 C7 H7B 108.7
N6 C34 H34A 108.1
N6 C34 H34B 108.1
H34A C34 H34B 107.3
N57 C34 N6 116.8(5)
N57 C34 H34A 108.1
N57 C34 H34B 108.1
C19 C20 H20A 109.1
C19 C20 H20B 109.1
H20A C20 H20B 107.9
C21 C20 C19 112.3(6)
C21 C20 H20A 109.1
C21 C20 H20B 109.1
C50 C51 H51A 108.8
C50 C51 H51B 108.8
C50 C51 C52 113.8(6)
H51A C51 H51B 107.7
C52 C51 H51A 108.8
C52 C51 H51B 108.8
C30 C31 H31A 109.4
C30 C31 H31B 109.4
C30 C31 C32 111.1(6)
H31A C31 H31B 108.0
C32 C31 H31A 109.4
C32 C31 H31B 109.4
C57 N54 C1 122.3(6)
C57 N54 C58 114.4(6)
C58 N54 C1 123.2(7)
C48 C49 H49 110.4
N52 C49 C48 102.4(5)
N52 C49 C50 114.7(5)
N52 C49 H49 110.4
C50 C49 C48 108.2(5)
C50 C49 H49 110.4
C57 N53 C56 122.1(6)
C57 N53 C59 113.8(6)
C56 N53 C59 123.7(6)
C27 C26 H26 111.2
N5 C26 C27 102.8(5)
N5 C26 H26 111.2
N5 C26 C25 112.0(6)
C25 C26 C27 108.2(6)
C25 C26 H26 111.2
C35 N56 C45 123.2(6)
C35 N56 C37 113.0(6)
C45 N56 C37 122.6(6)
S2 C17 H17 107.4
C16 C17 S2 104.3(4)
C16 C17 H17 107.4
C18 C17 S2 111.1(5)
C18 C17 C16 118.7(5)
C18 C17 H17 107.4
C20 C21 H21A 109.3
C20 C21 H21B 109.3
H21A C21 H21B 108.0
C22 C21 C20 111.6(6)
C22 C21 H21A 109.3
C22 C21 H21B 109.3
S4 C39 H39 108.6
C38 C39 S4 102.5(5)
C38 C39 H39 108.6
C40 C39 S4 111.2(6)
C40 C39 H39 108.6
C40 C39 C38 117.1(7)
O13 C46 N52 125.4(7)
O13 C46 N55 126.8(6)
N55 C46 N52 107.8(6)
N56 C45 H45A 108.8
N56 C45 H45B 108.8
N56 C45 N55 113.9(5)
H45A C45 H45B 107.7
N55 C45 H45A 108.8
N55 C45 H45B 108.8
H53A C53 H53B 108.0
C52 C53 H53A 109.3
C52 C53 H53B 109.3
C52 C53 C54 111.5(7)
C54 C53 H53A 109.3
C54 C53 H53B 109.3
O15 C55 C54 114.8(8)
O14 C55 C54 123.1(8)
O14 C55 O15 122.0(8)
C51 C52 H52A 108.6
C51 C52 H52B 108.6
C53 C52 C51 114.6(6)
C53 C52 H52A 108.6
C53 C52 H52B 108.6
H52A C52 H52B 107.6
S1 C6 H6 106.6
C7 C6 S1 114.1(5)
C7 C6 H6 106.6
C7 C6 C5 116.7(6)
C5 C6 S1 105.7(5)
C5 C6 H6 106.6
S3 C25 H25A 110.4
S3 C25 H25B 110.4
C26 C25 S3 106.6(4)
C26 C25 H25A 110.4
C26 C25 H25B 110.4
H25A C25 H25B 108.6
N1 C4 H4 111.0
N1 C4 C5 103.0(6)
N1 C4 C3 110.7(7)
C5 C4 H4 111.0
C3 C4 H4 111.0
C3 C4 C5 109.7(7)
C46 N55 C48 114.0(5)
C46 N55 C45 122.0(6)
C45 N55 C48 123.9(5)
O9 C33 C32 110.7(6)
O8 C33 C32 125.9(7)
O8 C33 O9 123.4(7)
N54 C57 N53 108.3(6)
O16 C57 N54 126.7(7)
O16 C57 N53 125.0(7)
N52 C56 H56A 108.5
N52 C56 H56B 108.5
N53 C56 N52 115.0(6)
N53 C56 H56A 108.5
N53 C56 H56B 108.5
H56A C56 H56B 107.5
C35 N57 C34 121.2(6)
C35 N57 C38 112.9(6)
C34 N57 C38 124.9(6)
C260 C58 N54 122.3(10)
C260 C58 H58A 108.1
C260 C58 C59 107.5(10)
C160 C58 H58 115.0
N54 C58 C160 102.8(12)
N54 C58 H58A 108.1
N54 C58 H58 115.0
N54 C58 C59 101.9(6)
C59 C58 C160 105.5(11)
C59 C58 H58A 108.1
C59 C58 H58 115.0
S5 C47 H47A 110.9
S5 C47 H47B 110.9
C48 C47 S5 104.3(4)
C48 C47 H47A 110.9
C48 C47 H47B 110.9
H47A C47 H47B 108.9
S2 C14 H14C 110.7
S2 C14 H14D 110.7
C15 C14 S2 105.0(5)
C15 C14 H14C 110.7
C15 C14 H14D 110.7
H14C C14 H14D 108.8
C31 C32 H32A 108.5
C31 C32 H32B 108.5
C33 C32 C31 115.3(6)
C33 C32 H32A 108.5
C33 C32 H32B 108.5
H32A C32 H32B 107.5
N56 C37 H37 111.3
N56 C37 C36 111.3(7)
N56 C37 C38 102.9(5)
C36 C37 H37 111.3
C38 C37 H37 111.3
C38 C37 C36 108.4(6)
C261 C59 C58 109.4(14)
C261 C59 H59A 109.1
C361 C59 H59 111.5
N53 C59 C261 118.6(13)
N53 C59 C361 111(2)
N53 C59 C58 101.1(6)
N53 C59 H59A 109.1
N53 C59 H59 111.5
C58 C59 C361 110(2)
C58 C59 H59A 109.1
C58 C59 H59 111.5
H9A C9 H9B 107.7
C10 C9 H9A 108.8
C10 C9 H9B 108.8
C10 C9 C8 113.7(9)
C8 C9 H9A 108.8
C8 C9 H9B 108.8
C9 C10 H10A 109.2
C9 C10 H10B 109.2
C9 C10 C11 112.0(8)
H10A C10 H10B 107.9
C11 C10 H10A 109.2
C11 C10 H10B 109.2
S4 C36 H36A 110.6
S4 C36 H36B 110.6
C37 C36 S4 105.5(6)
C37 C36 H36A 110.6
C37 C36 H36B 110.6
H36A C36 H36B 108.8
C7 C8 C9 110.2(8)
C7 C8 H8A 109.6
C7 C8 H8B 109.6
C9 C8 H8A 109.6
C9 C8 H8B 109.6
H8A C8 H8B 108.1
C39 C38 H38 109.1
N57 C38 C39 116.8(6)
N57 C38 C37 102.4(5)
N57 C38 H38 109.1
C37 C38 C39 109.9(6)
C37 C38 H38 109.1
N2 C5 C6 114.4(6)
N2 C5 C4 103.2(5)
N2 C5 H5 110.5
C6 C5 C4 107.2(6)
C6 C5 H5 110.5
C4 C5 H5 110.5
C53 C54 H54A 109.6
C53 C54 H54B 109.6
C55 C54 C53 110.1(7)
C55 C54 H54A 109.6
C55 C54 H54B 109.6
H54A C54 H54B 108.2
S1 C3 H3A 110.5
S1 C3 H3B 110.5
C4 C3 S1 106.0(7)
C4 C3 H3A 110.5
C4 C3 H3B 110.5
H3A C3 H3B 108.7
C33 O9 H9 109.5
C55 O15 H15A 109.5
C22 O6 H6A 109.5
O5 C22 C21 121.4(7)
O5 C22 O6 121.8(8)
O6 C22 C21 116.8(7)
C143 C42 H42C 108.8
C143 C42 H42D 108.8
C143 C42 C41 113.9(15)
C243 C42 H42A 108.4
C243 C42 H42B 108.4
H42C C42 H42D 107.7
H42A C42 H42B 107.5
C41 C42 C243 115(2)
C41 C42 H42C 108.8
C41 C42 H42D 108.8
C41 C42 H42A 108.4
C41 C42 H42B 108.4
C42 C41 H41A 108.7
C42 C41 H41B 108.7
C42 C41 C40 114.2(7)
H41A C41 H41B 107.6
C40 C41 H41A 108.7
C40 C41 H41B 108.7
C39 C40 C41 111.0(7)
C39 C40 H40A 109.4
C39 C40 H40B 109.4
C41 C40 H40A 109.4
C41 C40 H40B 109.4
H40A C40 H40B 108.0
C11 O2 H2 96.5
O3 C11 C10 122.1(10)
O3 C11 O2 129.9(14)
O2 C11 C10 108.1(10)
H1AA C1A H1AB 109.5
H1AA C1A H1AC 109.5
H1AB C1A H1AC 109.5
C1B C1A H1AA 109.5
C1B C1A H1AB 109.5
C1B C1A H1AC 109.5
C1B O1A H1AD 109.5
C1A C1B H1BA 106.2
C1A C1B H1BB 106.2
O1A C1B C1A 125(2)
O1A C1B H1BA 106.2
O1A C1B H1BB 106.2
H1BA C1B H1BB 106.4

loop_
_geom_bond_atom_site_label_1
_geom_bond_atom_site_label_2
_geom_bond_distance
O150 H150 0.8652
O150 C151 1.47(2)
C151 H15B 0.9900
C151 H15C 0.9900
C151 C152 1.600(19)
C152 H15D 0.9800
C152 H15E 0.9800
C152 H15F 0.9800
O111 C144 1.22(2)
O112 H112 0.7351
O112 C144 1.27(2)
C144 C143 1.65(5)
C143 H14A 0.9900
C143 H14B 0.9900
C143 C42 1.56(3)
O211 C244 1.21(2)
O212 H212 0.8400
O212 C244 1.36(3)
C244 C243 1.25(5)
C243 H24A 0.9900
C243 H24B 0.9900
C243 C42 1.53(4)
C260 H26A 0.9900
C260 H26B 0.9900
C260 S286 1.768(17)
C260 C58 1.424(19)
S286 C261 1.82(3)
C261 H261 1.0000
C261 C72 1.57(3)
C261 C59 1.49(4)
C72 H72A 0.9900
C72 H72B 0.9900
C72 C263 1.50(5)
C263 H26C 0.9900
C263 H26D 0.9900
C263 C74 1.43(4)
C74 H74A 0.9900
C74 H74B 0.9900
C74 C265 1.56(2)
C265 H26E 0.9900
C265 H26F 0.9900
C265 C76 1.46(3)
C76 O28 1.22(2)
C76 O27 1.34(2)
O27 H27 0.8400
C160 H16A 0.9900
C160 H16B 0.9900
C160 S186 1.84(3)
C160 C58 1.67(3)
S186 C361 1.82(6)
C361 H361 1.0000
C361 C62 1.40(5)
C361 C59 1.62(6)
C62 H62 0.8(3)
C62 C163 1.60(8)
C163 H16C 0.9900
C163 H16D 0.9900
C163 C64 1.67(8)
C64 H64A 0.9900
C64 H64B 0.9900
C64 C165 1.53(4)
C165 H16E 0.9900
C165 H16F 0.9900
C165 C66 1.52(3)
C66 O17 1.20(3)
C66 O18 1.31(2)
O18 H18 0.8824
S5 C50 1.821(6)
S5 C47 1.798(8)
S2 C17 1.839(7)
S2 C14 1.791(8)
S3 C28 1.800(7)
S3 C25 1.785(7)
S1 C6 1.803(9)
S1 C3 1.789(11)
O160 H160 0.8400
O160 C161 1.45(3)
C161 H16G 0.9900
C161 H16H 0.9900
C161 C162 1.58(4)
C162 H16I 0.9800
C162 H16J 0.9800
C162 H16K 0.9800
S4 C39 1.827(8)
S4 C36 1.790(9)
O1 C2 1.234(8)
O4 C13 1.231(8)
O10 C35 1.194(8)
N4 C13 1.351(8)
N4 C15 1.455(9)
N4 C23 1.443(8)
N6 C27 1.475(8)
N6 C24 1.359(8)
N6 C34 1.446(8)
O7 C24 1.229(7)
C48 H48 1.0000
C48 C49 1.556(8)
C48 N55 1.466(9)
C48 C47 1.506(9)
N2 C2 1.362(9)
N2 C12 1.443(9)
N2 C5 1.456(8)
N52 C49 1.465(9)
N52 C46 1.363(8)
N52 C56 1.468(8)
C28 H28 1.0000
C28 C27 1.547(9)
C28 C29 1.542(8)
C13 N3 1.364(8)
C27 H27A 1.0000
C27 C26 1.561(9)
C1 H1A 0.9900
C1 H1B 0.9900
C1 N1 1.425(9)
C1 N54 1.474(10)
N5 C23 1.430(9)
N5 C24 1.361(8)
N5 C26 1.466(9)
N3 C16 1.451(8)
N3 C12 1.465(7)
C15 H15 1.0000
C15 C16 1.579(8)
C15 C14 1.536(11)
C29 H29A 0.9900
C29 H29B 0.9900
C29 C30 1.515(9)
C23 H23A 0.9900
C23 H23B 0.9900
C16 H16 1.0000
C16 C17 1.537(10)
C50 H50 1.0000
C50 C51 1.515(9)
C50 C49 1.520(9)
N1 C2 1.342(9)
N1 C4 1.454(9)
C35 N56 1.374(8)
C35 N57 1.351(8)
C19 H19A 0.9900
C19 H19B 0.9900
C19 C18 1.507(10)
C19 C20 1.516(9)
C12 H12A 0.9900
C12 H12B 0.9900
C30 H30A 0.9900
C30 H30B 0.9900
C30 C31 1.523(11)
C18 H18A 0.9900
C18 H18B 0.9900
C18 C17 1.525(8)
C7 H7A 0.9900
C7 H7B 0.9900
C7 C6 1.517(11)
C7 C8 1.530(11)
C34 H34A 0.9900
C34 H34B 0.9900
C34 N57 1.438(8)
O13 C46 1.220(9)
C20 H20A 0.9900
C20 H20B 0.9900
C20 C21 1.511(11)
C51 H51A 0.9900
C51 H51B 0.9900
C51 C52 1.526(10)
C31 H31A 0.9900
C31 H31B 0.9900
C31 C32 1.541(10)
N54 C57 1.334(10)
N54 C58 1.464(11)
C49 H49 1.0000
N53 C57 1.354(9)
N53 C56 1.426(9)
N53 C59 1.474(9)
C26 H26 1.0000
C26 C25 1.535(10)
N56 C45 1.422(8)
N56 C37 1.436(9)
C17 H17 1.0000
C21 H21A 0.9900
C21 H21B 0.9900
C21 C22 1.503(12)
C39 H39 1.0000
C39 C38 1.589(11)
C39 C40 1.496(12)
C46 N55 1.340(9)
C45 H45A 0.9900
C45 H45B 0.9900
C45 N55 1.450(8)
C53 H53A 0.9900
C53 H53B 0.9900
C53 C52 1.508(11)
C53 C54 1.511(12)
C55 C54 1.489(12)
C55 O15 1.294(10)
C55 O14 1.238(11)
C52 H52A 0.9900
C52 H52B 0.9900
C6 H6 1.0000
C6 C5 1.542(10)
C25 H25A 0.9900
C25 H25B 0.9900
C4 H4 1.0000
C4 C5 1.550(11)
C4 C3 1.541(12)
C33 C32 1.498(11)
C33 O9 1.323(9)
C33 O8 1.197(9)
C57 O16 1.215(8)
C56 H56A 0.9900
C56 H56B 0.9900
N57 C38 1.459(9)
C58 H58A 1.0000
C58 H58 1.0000
C58 C59 1.587(12)
C47 H47A 0.9900
C47 H47B 0.9900
C14 H14C 0.9900
C14 H14D 0.9900
C32 H32A 0.9900
C32 H32B 0.9900
C37 H37 1.0000
C37 C36 1.581(12)
C37 C38 1.545(10)
C59 H59A 1.0000
C59 H59 1.0000
C9 H9A 0.9900
C9 H9B 0.9900
C9 C10 1.485(12)
C9 C8 1.542(13)
C10 H10A 0.9900
C10 H10B 0.9900
C10 C11 1.574(15)
C36 H36A 0.9900
C36 H36B 0.9900
C8 H8A 0.9900
C8 H8B 0.9900
C38 H38 1.0000
C5 H5 1.0000
C54 H54A 0.9900
C54 H54B 0.9900
C3 H3A 0.9900
C3 H3B 0.9900
O9 H9 0.8400
O5 C22 1.207(10)
O15 H15A 0.8400
O6 H6A 0.8400
O6 C22 1.301(10)
C42 H42C 0.9900
C42 H42D 0.9900
C42 H42A 0.9900
C42 H42B 0.9900
C42 C41 1.504(14)
C41 H41A 0.9900
C41 H41B 0.9900
C41 C40 1.548(13)
C40 H40A 0.9900
C40 H40B 0.9900
O3 C11 1.119(12)
O2 H2 0.9805
O2 C11 1.298(14)
C1A H1AA 0.9800
C1A H1AB 0.9800
C1A H1AC 0.9800
C1A C1B 1.53(2)
O1A H1AD 0.8400
O1A C1B 1.459(18)
C1B H1BA 0.9900
C1B H1BB 0.9900

loop_
_smtbx_masks_void_nr
_smtbx_masks_void_average_x
_smtbx_masks_void_average_y
_smtbx_masks_void_average_z
_smtbx_masks_void_volume
_smtbx_masks_void_count_electrons
1 0.140 0.630 0.812 8.0 0.2
2 0.440 0.321 0.798 169.8 36.1
3 0.560 0.821 0.202 169.8 36.0
4 0.860 0.130 0.188 8.0 0.2
